data_4301595
loop_
_publ_author_name
'Thibault Cantat'
'Brian L. Scott'
'David E. Morris'
'Jaqueline L. Kiplinger'

_publ_section_title
;
What a Difference a 5f Element Makes: Trivalent and Tetravalent Uranium
Halide Complexes Supported by One and Two
Bis[2-(diisopropylphosphino)-4-methylphenyl]amido (PNP) Ligands
;
_journal_name_full 'Inorganic Chemistry'
_journal_page_first 2114
_journal_page_last 2127
_journal_paper_doi 10.1021/ic802061x
_journal_volume 48
_journal_year 2009
_chemical_formula_sum 'C64 H108 I N2 P4 U'
_chemical_formula_weight 1394.33
_chemical_name_systematic
; 
 ? 
;
_space_group_IT_number 61
_symmetry_cell_setting orthorhombic
_symmetry_space_group_name_Hall '-P 2ac 2ab'
_symmetry_space_group_name_H-M 'P b c a'
_atom_sites_solution_hydrogens geom
_atom_sites_solution_primary direct
_atom_sites_solution_secondary difmap
_audit_creation_method SHELXL-97
_cell_angle_alpha 90.00
_cell_angle_beta 90.00
_cell_angle_gamma 90.00
_cell_formula_units_Z 8
_cell_length_a 19.211(4)
_cell_length_b 23.405(5)
_cell_length_c 28.373(6)
_cell_measurement_temperature 120(1)
_cell_volume 12757(5)
_computing_cell_refinement 'SAINT+, v. 7.06 (Bruker AXS, 2001)'
_computing_data_collection 'APEX II, v. 1.08 (Bruker AXS, 2003)'
_computing_data_reduction 'SAINT+, v. 7.06 (Bruker AXS, 2001)'
_computing_molecular_graphics 'SHELXTL, v. 6.10, (Bruker AXS, 2000)'
_computing_publication_material 'SHELXTL, v. 6.10, (Bruker AXS, 2000)'
_computing_structure_refinement 'SHELXL-97 (Sheldrick, 1997)'
_computing_structure_solution 'SHELXS-97 (Sheldrick, 1990)'
_diffrn_ambient_temperature 120(1)
_diffrn_measured_fraction_theta_full 0.998
_diffrn_measured_fraction_theta_max 0.982
_diffrn_measurement_device_type 'Bruker D8 with APEXII CCD'
_diffrn_measurement_method '\w scans'
_diffrn_radiation_monochromator graphite
_diffrn_radiation_source 'fine-focus sealed tube'
_diffrn_radiation_type MoK\a
_diffrn_radiation_wavelength 0.71073
_diffrn_reflns_av_R_equivalents 0.1799
_diffrn_reflns_av_sigmaI/netI 0.1069
_diffrn_reflns_limit_h_max 22
_diffrn_reflns_limit_h_min -23
_diffrn_reflns_limit_k_max 27
_diffrn_reflns_limit_k_min -28
_diffrn_reflns_limit_l_max 33
_diffrn_reflns_limit_l_min -33
_diffrn_reflns_number 116624
_diffrn_reflns_theta_full 25.00
_diffrn_reflns_theta_max 25.32
_diffrn_reflns_theta_min 1.74
_diffrn_standards_decay_% 0
_diffrn_standards_interval_count 0
_diffrn_standards_interval_time 0
_diffrn_standards_number 0
_exptl_absorpt_coefficient_mu 3.168
_exptl_absorpt_correction_T_max 0.8838
_exptl_absorpt_correction_T_min 0.7857
_exptl_absorpt_correction_type multi-scan
_exptl_absorpt_process_details 'SADABS 2.03 (Sheldrick, 2001)'
_exptl_crystal_colour dark
_exptl_crystal_density_diffrn 1.452
_exptl_crystal_density_method 'not measured'
_exptl_crystal_description block
_exptl_crystal_F_000 5688
_exptl_crystal_size_max 0.08
_exptl_crystal_size_mid 0.06
_exptl_crystal_size_min 0.04
_platon_squeeze_details
;
Two disordered n-hexane lattice molecules per complex.
Spek, A.L. (2003), J.Appl.Cryst. 36, 7-13.
;
_refine_diff_density_max 0.685
_refine_diff_density_min -0.613
_refine_diff_density_rms 0.136
_refine_ls_extinction_method none
_refine_ls_goodness_of_fit_ref 0.888
_refine_ls_hydrogen_treatment constr
_refine_ls_matrix_type full
_refine_ls_number_parameters 541
_refine_ls_number_reflns 11429
_refine_ls_number_restraints 0
_refine_ls_restrained_S_all 0.888
_refine_ls_R_factor_all 0.0991
_refine_ls_R_factor_gt 0.0486
_refine_ls_shift/su_max 0.001
_refine_ls_shift/su_mean 0.000
_refine_ls_structure_factor_coef Fsqd
_refine_ls_weighting_details 'calc w=1/[\s^2^(Fo^2^)+(0.0453P)^2^+0.0000P] where P=(Fo^2^+2Fc^2^)/3'
_refine_ls_weighting_scheme calc
_refine_ls_wR_factor_gt 0.0935
_refine_ls_wR_factor_ref 0.1070
_reflns_number_gt 7105
_reflns_number_total 11429
_reflns_threshold_expression >2sigma(I)
_cod_data_source_file ic802061x_si_001_3.cif
_cod_data_source_block apx662s
_cod_original_cell_volume 12758(5)
_cod_database_code 4301595

loop_
_symmetry_equiv_pos_as_xyz
'x, y, z'
'-x+1/2, -y, z+1/2'
'-x, y+1/2, -z+1/2'
'x+1/2, -y+1/2, -z'
'-x, -y, -z'
'x-1/2, y, -z-1/2'
'x, -y-1/2, z-1/2'
'-x-1/2, y-1/2, z'

loop_
_atom_site_label
_atom_site_type_symbol
_atom_site_fract_x
_atom_site_fract_y
_atom_site_fract_z
_atom_site_U_iso_or_equiv
_atom_site_adp_type
_atom_site_occupancy
_atom_site_symmetry_multiplicity
_atom_site_calc_flag
_atom_site_refinement_flags
_atom_site_disorder_assembly
_atom_site_disorder_group
U1 U 0.062248(14) 0.037417(11) 0.317098(9) 0.02162(8) Uani 1 1 d . . .
I1 I -0.08518(2) 0.07200(2) 0.282099(18) 0.03182(14) Uani 1 1 d . . .
P1 P 0.11731(10) 0.07378(8) 0.21980(7) 0.0266(5) Uani 1 1 d . . .
P2 P 0.00263(10) -0.07836(8) 0.34712(7) 0.0270(5) Uani 1 1 d . . .
P3 P 0.21907(10) -0.00137(8) 0.35400(7) 0.0257(5) Uani 1 1 d . . .
P4 P 0.04581(11) 0.16542(8) 0.35479(7) 0.0301(5) Uani 1 1 d . . .
N1 N 0.0651(3) -0.0386(2) 0.25834(19) 0.0264(14) Uani 1 1 d . . .
N2 N 0.0967(3) 0.0574(2) 0.39582(18) 0.0186(14) Uani 1 1 d . . .
C1 C 0.2083(4) 0.0583(3) 0.2038(2) 0.0257(18) Uani 1 1 d . . .
H1 H 0.2378 0.0820 0.2241 0.031 Uiso 1 1 calc R . .
C2 C 0.2293(4) 0.0717(4) 0.1523(3) 0.042(2) Uani 1 1 d . . .
H2A H 0.2200 0.1111 0.1456 0.063 Uiso 1 1 calc R . .
H2B H 0.2028 0.0480 0.1313 0.063 Uiso 1 1 calc R . .
H2C H 0.2780 0.0642 0.1481 0.063 Uiso 1 1 calc R . .
C3 C 0.2241(4) -0.0042(3) 0.2159(3) 0.035(2) Uani 1 1 d . . .
H3A H 0.2112 -0.0116 0.2480 0.052 Uiso 1 1 calc R . .
H3B H 0.2730 -0.0114 0.2119 0.052 Uiso 1 1 calc R . .
H3C H 0.1981 -0.0288 0.1953 0.052 Uiso 1 1 calc R . .
C4 C 0.1020(4) 0.1433(3) 0.1906(3) 0.0286(19) Uani 1 1 d . . .
H4 H 0.1171 0.1401 0.1577 0.034 Uiso 1 1 calc R . .
C5 C 0.0260(4) 0.1599(3) 0.1912(3) 0.042(2) Uani 1 1 d . . .
H5A H -0.0008 0.1313 0.1751 0.064 Uiso 1 1 calc R . .
H5B H 0.0202 0.1960 0.1755 0.064 Uiso 1 1 calc R . .
H5C H 0.0103 0.1631 0.2232 0.064 Uiso 1 1 calc R . .
C6 C 0.1484(4) 0.1879(3) 0.2155(3) 0.039(2) Uani 1 1 d . . .
H6A H 0.1961 0.1758 0.2141 0.058 Uiso 1 1 calc R . .
H6B H 0.1343 0.1915 0.2478 0.058 Uiso 1 1 calc R . .
H6C H 0.1436 0.2242 0.1999 0.058 Uiso 1 1 calc R . .
C7 C 0.0665(4) 0.0211(3) 0.1871(3) 0.0271(18) Uani 1 1 d . . .
C8 C 0.0467(4) 0.0281(3) 0.1398(2) 0.0279(19) Uani 1 1 d . . .
H8 H 0.0603 0.0613 0.1244 0.033 Uiso 1 1 calc R . .
C9 C 0.0083(4) -0.0114(3) 0.1151(3) 0.0296(19) Uani 1 1 d . . .
C10 C -0.0101(4) -0.0597(3) 0.1388(2) 0.032(2) Uani 1 1 d . . .
H10 H -0.0358 -0.0873 0.1229 0.039 Uiso 1 1 calc R . .
C11 C 0.0075(4) -0.0696(3) 0.1851(3) 0.0290(18) Uani 1 1 d . . .
H11 H -0.0072 -0.1030 0.1997 0.035 Uiso 1 1 calc R . .
C12 C 0.0479(4) -0.0294(3) 0.2108(2) 0.0253(18) Uani 1 1 d . . .
C13 C -0.0120(4) -0.0019(3) 0.0644(2) 0.037(2) Uani 1 1 d . . .
H13A H 0.0056 0.0343 0.0540 0.056 Uiso 1 1 calc R . .
H13B H -0.0618 -0.0022 0.0617 0.056 Uiso 1 1 calc R . .
H13C H 0.0072 -0.0319 0.0453 0.056 Uiso 1 1 calc R . .
C14 C 0.0841(3) -0.0960(3) 0.2695(3) 0.0244(18) Uani 1 1 d . . .
C15 C 0.1281(4) -0.1274(3) 0.2395(3) 0.0279(19) Uani 1 1 d . . .
H15 H 0.1433 -0.1114 0.2113 0.033 Uiso 1 1 calc R . .
C16 C 0.1488(4) -0.1823(3) 0.2520(3) 0.035(2) Uani 1 1 d . . .
H16 H 0.1782 -0.2023 0.2318 0.042 Uiso 1 1 calc R . .
C17 C 0.1274(4) -0.2078(3) 0.2931(3) 0.033(2) Uani 1 1 d . . .
C18 C 0.0838(4) -0.1772(3) 0.3220(3) 0.034(2) Uani 1 1 d . . .
H18 H 0.0688 -0.1940 0.3500 0.041 Uiso 1 1 calc R . .
C19 C 0.0608(4) -0.1213(3) 0.3111(2) 0.0284(18) Uani 1 1 d . . .
C20 C 0.1511(4) -0.2675(3) 0.3049(3) 0.051(3) Uani 1 1 d . . .
H20A H 0.1310 -0.2790 0.3344 0.077 Uiso 1 1 calc R . .
H20B H 0.2010 -0.2682 0.3074 0.077 Uiso 1 1 calc R . .
H20C H 0.1365 -0.2933 0.2805 0.077 Uiso 1 1 calc R . .
C21 C -0.0839(4) -0.0907(3) 0.3208(3) 0.0297(19) Uani 1 1 d . . .
H21 H -0.0865 -0.0655 0.2933 0.036 Uiso 1 1 calc R . .
C22 C -0.1394(4) -0.0695(4) 0.3550(3) 0.047(2) Uani 1 1 d . . .
H22A H -0.1281 -0.0315 0.3651 0.070 Uiso 1 1 calc R . .
H22B H -0.1412 -0.0944 0.3819 0.070 Uiso 1 1 calc R . .
H22C H -0.1839 -0.0694 0.3396 0.070 Uiso 1 1 calc R . .
C23 C -0.0994(4) -0.1507(3) 0.3024(3) 0.044(2) Uani 1 1 d . . .
H23A H -0.0635 -0.1621 0.2808 0.065 Uiso 1 1 calc R . .
H23B H -0.1435 -0.1508 0.2866 0.065 Uiso 1 1 calc R . .
H23C H -0.1008 -0.1770 0.3284 0.065 Uiso 1 1 calc R . .
C24 C -0.0013(4) -0.1100(3) 0.4072(2) 0.033(2) Uani 1 1 d . . .
H24 H -0.0285 -0.0826 0.4256 0.039 Uiso 1 1 calc R . .
C25 C 0.0720(4) -0.1080(3) 0.4295(3) 0.042(2) Uani 1 1 d . . .
H25A H 0.0927 -0.0713 0.4237 0.064 Uiso 1 1 calc R . .
H25B H 0.1006 -0.1373 0.4158 0.064 Uiso 1 1 calc R . .
H25C H 0.0684 -0.1141 0.4629 0.064 Uiso 1 1 calc R . .
C26 C -0.0364(4) -0.1676(3) 0.4167(3) 0.037(2) Uani 1 1 d . . .
H26A H -0.0821 -0.1676 0.4031 0.056 Uiso 1 1 calc R . .
H26B H -0.0399 -0.1735 0.4501 0.056 Uiso 1 1 calc R . .
H26C H -0.0092 -0.1977 0.4029 0.056 Uiso 1 1 calc R . .
C27 C 0.2776(4) 0.0533(3) 0.3277(2) 0.029(2) Uani 1 1 d . . .
H27 H 0.2853 0.0422 0.2948 0.035 Uiso 1 1 calc R . .
C28 C 0.3492(4) 0.0604(3) 0.3502(3) 0.037(2) Uani 1 1 d . . .
H28A H 0.3726 0.0241 0.3506 0.056 Uiso 1 1 calc R . .
H28B H 0.3440 0.0742 0.3818 0.056 Uiso 1 1 calc R . .
H28C H 0.3760 0.0872 0.3322 0.056 Uiso 1 1 calc R . .
C29 C 0.2410(4) 0.1103(3) 0.3269(3) 0.035(2) Uani 1 1 d . . .
H29A H 0.1960 0.1060 0.3125 0.053 Uiso 1 1 calc R . .
H29B H 0.2681 0.1371 0.3090 0.053 Uiso 1 1 calc R . .
H29C H 0.2355 0.1241 0.3585 0.053 Uiso 1 1 calc R . .
C30 C 0.2774(4) -0.0649(3) 0.3582(3) 0.0297(19) Uani 1 1 d . . .
H30 H 0.3188 -0.0534 0.3760 0.036 Uiso 1 1 calc R . .
C31 C 0.2434(4) -0.1138(3) 0.3846(3) 0.047(2) Uani 1 1 d . . .
H31A H 0.2285 -0.1008 0.4150 0.070 Uiso 1 1 calc R . .
H31B H 0.2763 -0.1443 0.3883 0.070 Uiso 1 1 calc R . .
H31C H 0.2039 -0.1273 0.3671 0.070 Uiso 1 1 calc R . .
C32 C 0.3016(4) -0.0847(3) 0.3089(3) 0.042(2) Uani 1 1 d . . .
H32A H 0.3232 -0.0533 0.2928 0.064 Uiso 1 1 calc R . .
H32B H 0.2622 -0.0977 0.2912 0.064 Uiso 1 1 calc R . .
H32C H 0.3345 -0.1153 0.3123 0.064 Uiso 1 1 calc R . .
C33 C 0.2120(4) 0.0231(3) 0.4149(3) 0.0270(19) Uani 1 1 d . . .
C34 C 0.2661(4) 0.0157(3) 0.4489(3) 0.0302(19) Uani 1 1 d . . .
H34 H 0.3062 -0.0038 0.4402 0.036 Uiso 1 1 calc R . .
C35 C 0.2608(4) 0.0366(3) 0.4940(3) 0.034(2) Uani 1 1 d . . .
C36 C 0.2007(4) 0.0661(3) 0.5061(3) 0.034(2) Uani 1 1 d . . .
H36 H 0.1973 0.0819 0.5361 0.041 Uiso 1 1 calc R . .
C37 C 0.1453(4) 0.0729(3) 0.4749(3) 0.0268(18) Uani 1 1 d . . .
H37 H 0.1055 0.0923 0.4843 0.032 Uiso 1 1 calc R . .
C38 C 0.1498(4) 0.0505(3) 0.4291(3) 0.0255(18) Uani 1 1 d . . .
C39 C 0.3193(4) 0.0288(4) 0.5293(3) 0.047(2) Uani 1 1 d . . .
H39A H 0.3065 0.0462 0.5587 0.071 Uiso 1 1 calc R . .
H39B H 0.3609 0.0464 0.5175 0.071 Uiso 1 1 calc R . .
H39C H 0.3275 -0.0113 0.5342 0.071 Uiso 1 1 calc R . .
C40 C 0.0295(4) 0.0728(3) 0.4131(2) 0.0252(17) Uani 1 1 d . . .
C41 C -0.0071(4) 0.0366(3) 0.4440(2) 0.0270(18) Uani 1 1 d . . .
H41 H 0.0148 0.0042 0.4559 0.032 Uiso 1 1 calc R . .
C42 C -0.0753(4) 0.0482(3) 0.4571(2) 0.0286(19) Uani 1 1 d . . .
H42 H -0.0981 0.0239 0.4779 0.034 Uiso 1 1 calc R . .
C43 C -0.1096(4) 0.0956(3) 0.4395(2) 0.0266(18) Uani 1 1 d . . .
C44 C -0.0745(4) 0.1316(3) 0.4080(3) 0.0306(19) Uani 1 1 d . . .
H44 H -0.0974 0.1630 0.3954 0.037 Uiso 1 1 calc R . .
C45 C -0.0050(4) 0.1209(3) 0.3952(2) 0.0264(18) Uani 1 1 d . . .
C46 C -0.1836(3) 0.1082(3) 0.4545(3) 0.037(2) Uani 1 1 d . . .
H46A H -0.1993 0.0790 0.4757 0.056 Uiso 1 1 calc R . .
H46B H -0.2132 0.1091 0.4273 0.056 Uiso 1 1 calc R . .
H46C H -0.1852 0.1446 0.4701 0.056 Uiso 1 1 calc R . .
C47 C 0.1141(4) 0.1943(3) 0.3952(3) 0.033(2) Uani 1 1 d . . .
H47 H 0.1455 0.1622 0.4014 0.040 Uiso 1 1 calc R . .
C48 C 0.1589(4) 0.2394(3) 0.3698(3) 0.050(3) Uani 1 1 d . . .
H48A H 0.1736 0.2246 0.3399 0.075 Uiso 1 1 calc R . .
H48B H 0.1989 0.2481 0.3887 0.075 Uiso 1 1 calc R . .
H48C H 0.1319 0.2734 0.3650 0.075 Uiso 1 1 calc R . .
C49 C 0.0903(5) 0.2151(3) 0.4439(3) 0.050(2) Uani 1 1 d . . .
H49A H 0.0630 0.1858 0.4588 0.076 Uiso 1 1 calc R . .
H49B H 0.0626 0.2490 0.4404 0.076 Uiso 1 1 calc R . .
H49C H 0.1303 0.2234 0.4630 0.076 Uiso 1 1 calc R . .
C50 C -0.0146(4) 0.2252(3) 0.3381(3) 0.036(2) Uani 1 1 d . . .
H50 H -0.0580 0.2071 0.3277 0.043 Uiso 1 1 calc R . .
C51 C 0.0146(4) 0.2580(3) 0.2947(3) 0.046(2) Uani 1 1 d . . .
H51A H 0.0278 0.2312 0.2707 0.069 Uiso 1 1 calc R . .
H51B H 0.0546 0.2799 0.3040 0.069 Uiso 1 1 calc R . .
H51C H -0.0205 0.2833 0.2826 0.069 Uiso 1 1 calc R . .
C52 C -0.0349(5) 0.2682(3) 0.3767(3) 0.054(3) Uani 1 1 d . . .
H52A H -0.0534 0.2480 0.4034 0.082 Uiso 1 1 calc R . .
H52B H -0.0695 0.2939 0.3647 0.082 Uiso 1 1 calc R . .
H52C H 0.0054 0.2894 0.3862 0.082 Uiso 1 1 calc R . .

loop_
_atom_site_aniso_label
_atom_site_aniso_U_11
_atom_site_aniso_U_22
_atom_site_aniso_U_33
_atom_site_aniso_U_23
_atom_site_aniso_U_13
_atom_site_aniso_U_12
U1 0.02257(15) 0.01960(14) 0.02268(15) -0.00074(14) 0.00049(13) 0.00042(13)
I1 0.0250(3) 0.0351(3) 0.0353(3) 0.0015(3) -0.0023(2) 0.0022(2)
P1 0.0276(11) 0.0240(11) 0.0280(11) -0.0003(10) 0.0027(9) -0.0009(9)
P2 0.0322(12) 0.0217(11) 0.0272(12) -0.0005(9) 0.0001(9) 0.0006(9)
P3 0.0231(11) 0.0244(11) 0.0295(12) -0.0034(10) -0.0013(9) 0.0017(9)
P4 0.0352(13) 0.0216(11) 0.0335(12) 0.0002(9) 0.0056(10) -0.0014(9)
N1 0.034(4) 0.021(3) 0.025(3) -0.003(3) -0.004(3) 0.001(3)
N2 0.019(3) 0.021(3) 0.016(3) -0.001(3) 0.002(3) -0.003(3)
C1 0.025(4) 0.027(5) 0.025(4) -0.001(3) 0.002(3) -0.006(3)
C2 0.042(5) 0.054(6) 0.029(5) 0.006(4) 0.005(4) -0.008(5)
C3 0.025(4) 0.040(5) 0.040(5) -0.008(4) 0.004(4) 0.005(4)
C4 0.029(5) 0.026(4) 0.031(5) -0.005(4) 0.004(4) -0.007(4)
C5 0.045(6) 0.037(5) 0.046(6) 0.007(4) 0.007(4) -0.002(4)
C6 0.049(5) 0.013(4) 0.054(6) 0.007(4) 0.018(5) -0.002(4)
C7 0.027(4) 0.023(4) 0.031(4) -0.009(4) 0.002(4) 0.002(3)
C8 0.028(5) 0.036(5) 0.019(4) 0.003(4) -0.001(3) 0.008(4)
C9 0.032(5) 0.038(5) 0.019(4) 0.004(4) 0.000(4) 0.004(4)
C10 0.027(5) 0.051(6) 0.018(4) -0.008(4) -0.001(4) 0.002(4)
C11 0.028(4) 0.020(4) 0.038(5) -0.003(4) -0.001(4) -0.001(3)
C12 0.028(5) 0.025(4) 0.023(4) -0.005(4) 0.005(3) 0.013(3)
C13 0.039(5) 0.050(6) 0.023(5) -0.001(4) -0.004(4) 0.003(4)
C14 0.016(4) 0.024(4) 0.034(5) -0.008(4) -0.007(3) 0.002(3)
C15 0.029(5) 0.021(4) 0.033(5) -0.002(4) -0.009(4) 0.004(4)
C16 0.030(5) 0.032(5) 0.043(5) -0.009(4) -0.009(4) 0.012(4)
C17 0.034(5) 0.025(5) 0.041(6) -0.008(4) -0.015(4) 0.001(4)
C18 0.044(5) 0.031(5) 0.029(5) 0.004(4) -0.023(4) -0.005(4)
C19 0.039(5) 0.019(4) 0.027(4) 0.002(3) -0.002(4) -0.003(4)
C20 0.053(6) 0.031(5) 0.070(7) -0.006(5) -0.008(5) 0.014(4)
C21 0.031(5) 0.029(5) 0.029(4) 0.003(4) 0.000(4) -0.004(3)
C22 0.043(6) 0.047(6) 0.050(6) 0.010(5) 0.001(5) -0.001(5)
C23 0.058(6) 0.045(6) 0.028(5) -0.009(4) -0.005(4) -0.014(5)
C24 0.048(5) 0.028(5) 0.023(4) 0.003(4) -0.007(4) 0.002(4)
C25 0.060(6) 0.036(5) 0.032(5) 0.007(4) -0.011(4) 0.004(4)
C26 0.046(5) 0.033(5) 0.033(5) 0.011(4) -0.004(4) -0.008(4)
C27 0.032(5) 0.035(5) 0.021(4) -0.002(3) -0.002(3) -0.004(4)
C28 0.025(5) 0.046(5) 0.041(5) 0.006(4) -0.003(4) -0.001(4)
C29 0.039(5) 0.023(4) 0.044(5) 0.012(4) 0.004(4) -0.010(4)
C30 0.029(5) 0.028(5) 0.032(5) -0.007(4) -0.002(4) 0.010(4)
C31 0.050(6) 0.031(5) 0.059(6) 0.007(5) -0.014(5) 0.008(4)
C32 0.032(5) 0.049(6) 0.046(6) -0.012(4) -0.010(4) 0.009(4)
C33 0.028(5) 0.024(5) 0.028(4) -0.002(3) -0.004(4) -0.010(3)
C34 0.026(4) 0.030(5) 0.034(5) 0.002(4) 0.001(4) -0.002(4)
C35 0.028(5) 0.044(5) 0.032(5) -0.003(4) -0.010(4) -0.006(4)
C36 0.034(5) 0.042(5) 0.025(5) -0.003(4) 0.000(4) -0.011(4)
C37 0.022(4) 0.026(4) 0.033(5) -0.003(4) 0.008(4) 0.003(4)
C38 0.031(5) 0.018(4) 0.028(4) -0.004(3) 0.007(4) -0.014(3)
C39 0.039(5) 0.060(6) 0.043(5) -0.005(5) -0.011(4) -0.008(5)
C40 0.021(4) 0.031(5) 0.023(4) -0.003(4) 0.007(3) -0.006(4)
C41 0.029(4) 0.027(4) 0.025(4) -0.013(4) -0.003(3) 0.006(4)
C42 0.037(5) 0.027(5) 0.022(4) 0.000(3) 0.002(4) -0.010(4)
C43 0.024(4) 0.036(5) 0.020(4) -0.009(4) 0.002(3) 0.001(4)
C44 0.026(5) 0.029(5) 0.037(5) 0.003(4) 0.003(4) 0.004(4)
C45 0.029(5) 0.018(4) 0.032(5) 0.002(3) 0.001(4) 0.000(3)
C46 0.025(5) 0.057(6) 0.031(5) -0.002(4) 0.001(4) 0.000(4)
C47 0.047(5) 0.019(4) 0.034(5) -0.004(4) -0.004(4) -0.005(4)
C48 0.047(6) 0.021(5) 0.081(7) -0.002(5) 0.000(5) -0.010(4)
C49 0.069(7) 0.038(6) 0.043(6) -0.012(4) -0.008(5) -0.008(5)
C50 0.038(5) 0.024(5) 0.045(5) -0.003(4) 0.000(4) 0.003(4)
C51 0.055(6) 0.034(5) 0.048(6) 0.017(4) -0.001(5) -0.007(4)
C52 0.070(7) 0.033(5) 0.060(6) -0.002(5) 0.017(5) 0.016(5)

loop_
_atom_type_symbol
_atom_type_description
_atom_type_scat_dispersion_real
_atom_type_scat_dispersion_imag
_atom_type_scat_source
C C 0.0033 0.0016 'International Tables Vol C Tables 4.2.6.8 and 6.1.1.4'
H H 0.0000 0.0000 'International Tables Vol C Tables 4.2.6.8 and 6.1.1.4'
N N 0.0061 0.0033 'International Tables Vol C Tables 4.2.6.8 and 6.1.1.4'
P P 0.1023 0.0942 'International Tables Vol C Tables 4.2.6.8 and 6.1.1.4'
I I -0.4742 1.8119 'International Tables Vol C Tables 4.2.6.8 and 6.1.1.4'
U U -9.6767 9.6646 'International Tables Vol C Tables 4.2.6.8 and 6.1.1.4'

loop_
_geom_angle_atom_site_label_1
_geom_angle_atom_site_label_2
_geom_angle_atom_site_label_3
_geom_angle
_geom_angle_site_symmetry_1
_geom_angle_site_symmetry_3
_geom_angle_publ_flag
N2 U1 N1 141.26(18) . . ?
N2 U1 C40 29.07(18) . . ?
N1 U1 C40 148.3(2) . . ?
N2 U1 P2 90.97(13) . . ?
N1 U1 P2 63.44(14) . . ?
C40 U1 P2 84.89(15) . . ?
N2 U1 P1 133.90(13) . . ?
N1 U1 P1 65.22(14) . . ?
C40 U1 P1 146.49(15) . . ?
P2 U1 P1 128.53(5) . . ?
N2 U1 I1 120.16(13) . . ?
N1 U1 I1 89.55(13) . . ?
C40 U1 I1 91.58(14) . . ?
P2 U1 I1 88.77(4) . . ?
P1 U1 I1 87.40(4) . . ?
N2 U1 P4 61.86(13) . . ?
N1 U1 P4 156.16(14) . . ?
C40 U1 P4 53.11(15) . . ?
P2 U1 P4 134.36(5) . . ?
P1 U1 P4 94.30(5) . . ?
I1 U1 P4 76.87(4) . . ?
N2 U1 P3 60.29(13) . . ?
N1 U1 P3 89.74(14) . . ?
C40 U1 P3 88.81(15) . . ?
P2 U1 P3 90.56(5) . . ?
P1 U1 P3 92.67(5) . . ?
I1 U1 P3 179.19(4) . . ?
P4 U1 P3 103.93(5) . . ?
C7 P1 C1 104.4(3) . . ?
C7 P1 C4 106.3(3) . . ?
C1 P1 C4 102.3(3) . . ?
C7 P1 U1 94.9(2) . . ?
C1 P1 U1 119.6(2) . . ?
C4 P1 U1 126.2(2) . . ?
C19 P2 C21 103.9(3) . . ?
C19 P2 C24 108.6(3) . . ?
C21 P2 C24 105.8(3) . . ?
C19 P2 U1 95.9(2) . . ?
C21 P2 U1 111.3(2) . . ?
C24 P2 U1 128.5(2) . . ?
C33 P3 C27 102.0(3) . . ?
C33 P3 C30 103.5(3) . . ?
C27 P3 C30 102.2(3) . . ?
C33 P3 U1 98.4(2) . . ?
C27 P3 U1 103.6(2) . . ?
C30 P3 U1 141.6(3) . . ?
C45 P4 C47 101.3(3) . . ?
C45 P4 C50 104.6(3) . . ?
C47 P4 C50 108.6(4) . . ?
C45 P4 U1 74.3(2) . . ?
C47 P4 U1 118.4(2) . . ?
C50 P4 U1 132.4(3) . . ?
C12 N1 C14 114.7(5) . . ?
C12 N1 U1 122.6(4) . . ?
C14 N1 U1 122.7(4) . . ?
C38 N2 C40 117.2(6) . . ?
C38 N2 U1 144.5(4) . . ?
C40 N2 U1 96.9(4) . . ?
C3 C1 C2 110.6(6) . . ?
C3 C1 P1 108.6(5) . . ?
C2 C1 P1 116.1(5) . . ?
C5 C4 C6 112.2(6) . . ?
C5 C4 P1 112.1(5) . . ?
C6 C4 P1 107.4(5) . . ?
C12 C7 C8 119.2(7) . . ?
C12 C7 P1 117.4(6) . . ?
C8 C7 P1 123.4(6) . . ?
C9 C8 C7 123.6(7) . . ?
C10 C9 C8 116.6(7) . . ?
C10 C9 C13 121.7(7) . . ?
C8 C9 C13 121.8(7) . . ?
C9 C10 C11 123.0(7) . . ?
C10 C11 C12 120.9(7) . . ?
C7 C12 N1 121.9(6) . . ?
C7 C12 C11 116.7(7) . . ?
N1 C12 C11 121.3(7) . . ?
C19 C14 C15 118.9(7) . . ?
C19 C14 N1 120.4(6) . . ?
C15 C14 N1 120.6(7) . . ?
C14 C15 C16 119.9(7) . . ?
C17 C16 C15 122.1(7) . . ?
C18 C17 C16 117.7(7) . . ?
C18 C17 C20 122.2(8) . . ?
C16 C17 C20 120.1(7) . . ?
C17 C18 C19 122.7(8) . . ?
C14 C19 C18 118.6(7) . . ?
C14 C19 P2 115.9(5) . . ?
C18 C19 P2 125.5(6) . . ?
C22 C21 C23 112.3(6) . . ?
C22 C21 P2 108.7(5) . . ?
C23 C21 P2 117.3(5) . . ?
C26 C24 C25 110.9(6) . . ?
C26 C24 P2 122.0(5) . . ?
C25 C24 P2 109.1(5) . . ?
C29 C27 C28 109.4(6) . . ?
C29 C27 P3 109.5(5) . . ?
C28 C27 P3 116.9(5) . . ?
C31 C30 C32 110.5(6) . . ?
C31 C30 P3 112.0(5) . . ?
C32 C30 P3 111.2(5) . . ?
C38 C33 C34 118.6(7) . . ?
C38 C33 P3 118.3(5) . . ?
C34 C33 P3 123.1(6) . . ?
C35 C34 C33 122.1(7) . . ?
C34 C35 C36 118.0(7) . . ?
C34 C35 C39 121.2(7) . . ?
C36 C35 C39 120.8(7) . . ?
C37 C36 C35 122.3(7) . . ?
C36 C37 C38 119.9(7) . . ?
N2 C38 C37 122.4(7) . . ?
N2 C38 C33 118.5(6) . . ?
C37 C38 C33 118.9(7) . . ?
C45 C40 C41 118.2(6) . . ?
C45 C40 N2 120.5(6) . . ?
C41 C40 N2 120.9(6) . . ?
C45 C40 U1 89.6(4) . . ?
C41 C40 U1 121.2(5) . . ?
N2 C40 U1 54.0(3) . . ?
C42 C41 C40 121.3(7) . . ?
C41 C42 C43 120.8(7) . . ?
C42 C43 C44 118.8(7) . . ?
C42 C43 C46 120.2(7) . . ?
C44 C43 C46 121.0(7) . . ?
C43 C44 C45 121.0(7) . . ?
C40 C45 C44 119.9(7) . . ?
C40 C45 P4 115.5(5) . . ?
C44 C45 P4 124.5(6) . . ?
C49 C47 C48 111.8(6) . . ?
C49 C47 P4 117.3(6) . . ?
C48 C47 P4 110.6(5) . . ?
C52 C50 C51 109.4(6) . . ?
C52 C50 P4 117.7(6) . . ?
C51 C50 P4 110.1(5) . . ?

loop_
_geom_bond_atom_site_label_1
_geom_bond_atom_site_label_2
_geom_bond_distance
_geom_bond_site_symmetry_2
_geom_bond_publ_flag
U1 N2 2.376(5) . ?
U1 N1 2.439(5) . ?
U1 C40 2.915(7) . ?
U1 P2 3.063(2) . ?
U1 P1 3.076(2) . ?
U1 I1 3.1086(8) . ?
U1 P4 3.197(2) . ?
U1 P3 3.316(2) . ?
P1 C7 1.827(7) . ?
P1 C1 1.843(7) . ?
P1 C4 1.849(7) . ?
P2 C19 1.818(7) . ?
P2 C21 1.845(7) . ?
P2 C24 1.860(7) . ?
P3 C33 1.826(7) . ?
P3 C27 1.860(7) . ?
P3 C30 1.865(7) . ?
P4 C45 1.832(7) . ?
P4 C47 1.869(7) . ?
P4 C50 1.878(8) . ?
N1 C12 1.406(8) . ?
N1 C14 1.427(8) . ?
N2 C38 1.400(9) . ?
N2 C40 1.427(8) . ?
C1 C3 1.535(10) . ?
C1 C2 1.546(9) . ?
C4 C5 1.512(10) . ?
C4 C6 1.544(9) . ?
C7 C12 1.405(9) . ?
C7 C8 1.403(9) . ?
C8 C9 1.375(10) . ?
C9 C10 1.362(10) . ?
C9 C13 1.507(9) . ?
C10 C11 1.376(9) . ?
C11 C12 1.421(9) . ?
C14 C19 1.395(10) . ?
C14 C15 1.408(9) . ?
C15 C16 1.391(9) . ?
C16 C17 1.373(10) . ?
C17 C18 1.374(10) . ?
C17 C20 1.508(10) . ?
C18 C19 1.414(10) . ?
C21 C22 1.527(10) . ?
C21 C23 1.526(10) . ?
C24 C26 1.530(9) . ?
C24 C25 1.544(9) . ?
C27 C29 1.509(9) . ?
C27 C28 1.525(9) . ?
C30 C31 1.515(10) . ?
C30 C32 1.545(10) . ?
C33 C38 1.415(10) . ?
C33 C34 1.428(10) . ?
C34 C35 1.373(10) . ?
C35 C36 1.388(10) . ?
C35 C39 1.518(10) . ?
C36 C37 1.393(9) . ?
C37 C38 1.403(9) . ?
C40 C45 1.400(9) . ?
C40 C41 1.409(9) . ?
C41 C42 1.388(9) . ?
C42 C43 1.383(9) . ?
C43 C44 1.401(9) . ?
C43 C46 1.513(9) . ?
C44 C45 1.405(9) . ?
C47 C49 1.533(10) . ?
C47 C48 1.540(10) . ?
C50 C52 1.538(10) . ?
C50 C51 1.558(10) . ?

loop_
_platon_squeeze_void_nr
_platon_squeeze_void_average_x
_platon_squeeze_void_average_y
_platon_squeeze_void_average_z
_platon_squeeze_void_volume
_platon_squeeze_void_count_electrons
_platon_squeeze_void_content
1 0.009 0.250 0.000 778 261 ' '
2 -0.024 0.750 0.000 778 259 ' '
3 -0.026 0.750 0.500 778 264 ' '
4 0.006 0.250 0.500 778 261 ' '
5 0.198 0.292 0.278 7 1 ' '
6 0.198 0.208 0.778 7 1 ' '
7 0.302 0.792 0.278 7 1 ' '
8 0.302 0.708 0.778 7 2 ' '
9 0.698 0.292 0.222 7 1 ' '
10 0.698 0.208 0.722 7 1 ' '
11 0.802 0.792 0.222 7 1 ' '
12 0.802 0.708 0.722 7 1 ' '
